data_7116363
loop_
_publ_author_name
'Malgorzata Walewska'
'Judith Baumgartner'
'Christoph Marschner'

_publ_section_title
;
 Synthesis of vinyl germylenes
;
_journal_name_full Chem.Commun.
_journal_page_first 276
_journal_paper_doi 10.1039/C4CC07675C
_journal_volume 51
_journal_year 2015
_chemical_formula_sum 'C26 H60 Ge Si8'
_chemical_formula_weight 670.05
_chemical_name_systematic
;
 ?
;
_space_group_IT_number 14
_symmetry_cell_setting monoclinic
_symmetry_space_group_name_Hall '-P 2yn'
_symmetry_space_group_name_H-M 'P 1 21/n 1'
_atom_sites_solution_hydrogens geom
_atom_sites_solution_primary direct
_atom_sites_solution_secondary difmap
_audit_creation_method SHELXL-97
_cell_angle_alpha 90.00
_cell_angle_beta 98.58(3)
_cell_angle_gamma 90.00
_cell_formula_units_Z 4
_cell_length_a 9.6420(19)
_cell_length_b 18.886(4)
_cell_length_c 22.043(4)
_cell_measurement_reflns_used 15524
_cell_measurement_temperature 150(2)
_cell_measurement_theta_max 52.483
_cell_measurement_theta_min 4.700
_cell_volume 3969.1(14)
_computing_cell_refinement 'Bruker XSCANS'
_computing_data_collection 'Bruker XSCANS'
_computing_data_reduction 'Bruker SHELXTL'
_computing_molecular_graphics 'Bruker SHELXTL'
_computing_publication_material 'Bruker SHELXTL'
_computing_structure_refinement 'SHELXL-97 (Sheldrick, 1997)'
_computing_structure_solution 'SHELXS-97 (Sheldrick, 1990)'
_diffrn_ambient_temperature 150(2)
_diffrn_measured_fraction_theta_full 0.998
_diffrn_measured_fraction_theta_max 0.998
_diffrn_measurement_device_type 'SMART APEX'
_diffrn_measurement_method '\w scans'
_diffrn_radiation_monochromator graphite
_diffrn_radiation_source 'fine-focus sealed tube'
_diffrn_radiation_type MoK\a
_diffrn_radiation_wavelength 0.71073
_diffrn_reflns_av_R_equivalents 0.0267
_diffrn_reflns_av_sigmaI/netI 0.0244
_diffrn_reflns_limit_h_max 12
_diffrn_reflns_limit_h_min -12
_diffrn_reflns_limit_k_max 23
_diffrn_reflns_limit_k_min -23
_diffrn_reflns_limit_l_max 27
_diffrn_reflns_limit_l_min -27
_diffrn_reflns_number 31171
_diffrn_reflns_theta_full 26.34
_diffrn_reflns_theta_max 26.34
_diffrn_reflns_theta_min 1.87
_exptl_absorpt_coefficient_mu 1.028
_exptl_absorpt_correction_T_max 0.8866
_exptl_absorpt_correction_T_min 0.6961
_exptl_absorpt_correction_type multi-scan
_exptl_absorpt_process_details SADABS
_exptl_crystal_colour colorless
_exptl_crystal_density_diffrn 1.121
_exptl_crystal_density_method 'not measured'
_exptl_crystal_description blocks
_exptl_crystal_F_000 1440
_exptl_crystal_size_max 0.38
_exptl_crystal_size_mid 0.32
_exptl_crystal_size_min 0.12
_refine_diff_density_max 0.462
_refine_diff_density_min -0.224
_refine_diff_density_rms 0.057
_refine_ls_extinction_method none
_refine_ls_goodness_of_fit_ref 1.059
_refine_ls_hydrogen_treatment constr
_refine_ls_matrix_type full
_refine_ls_number_parameters 334
_refine_ls_number_reflns 8067
_refine_ls_number_restraints 0
_refine_ls_restrained_S_all 1.059
_refine_ls_R_factor_all 0.0334
_refine_ls_R_factor_gt 0.0286
_refine_ls_shift/su_max 0.042
_refine_ls_shift/su_mean 0.002
_refine_ls_structure_factor_coef Fsqd
_refine_ls_weighting_details 'calc w=1/[\s^2^(Fo^2^)+(0.0442P)^2^+0.7515P] where P=(Fo^2^+2Fc^2^)/3'
_refine_ls_weighting_scheme calc
_refine_ls_wR_factor_gt 0.0740
_refine_ls_wR_factor_ref 0.0764
_reflns_number_gt 7146
_reflns_number_total 8067
_reflns_threshold_expression >2sigma(I)
_cod_data_source_file c4cc07675c2.cif
_cod_data_source_block 1087j
_cod_original_sg_symbol_H-M P2(1)/n
_cod_database_code 7116363

loop_
_symmetry_equiv_pos_as_xyz
'x, y, z'
'-x+1/2, y+1/2, -z+1/2'
'-x, -y, -z'
'x-1/2, -y-1/2, z-1/2'

loop_
_atom_site_label
_atom_site_type_symbol
_atom_site_fract_x
_atom_site_fract_y
_atom_site_fract_z
_atom_site_U_iso_or_equiv
_atom_site_adp_type
_atom_site_occupancy
_atom_site_symmetry_multiplicity
_atom_site_calc_flag
_atom_site_refinement_flags
Ge1 Ge 0.746734(16) 0.754359(8) 0.099078(7) 0.02004(6) Uani 1 1 d .
Si1 Si 0.57964(5) 0.82253(2) 0.14518(2) 0.02859(11) Uani 1 1 d .
Si2 Si 0.74562(5) 0.76685(2) -0.01035(2) 0.02234(10) Uani 1 1 d .
Si3 Si 0.96431(5) 0.77520(3) -0.04672(2) 0.03394(12) Uani 1 1 d .
Si4 Si 0.61159(5) 0.66874(3) -0.05232(2) 0.03190(12) Uani 1 1 d .
Si5 Si 0.63008(5) 0.87090(3) -0.05051(2) 0.02933(11) Uani 1 1 d .
Si6 Si 0.77624(5) 0.64424(2) 0.15706(2) 0.02459(10) Uani 1 1 d .
Si7 Si 0.62177(6) 0.59438(3) 0.22011(2) 0.03467(12) Uani 1 1 d .
Si8 Si 0.90833(6) 0.54934(3) 0.12709(2) 0.03616(12) Uani 1 1 d .
C1 C 0.91877(17) 0.76343(8) 0.16120(7) 0.0234(3) Uani 1 1 d .
C2 C 0.91562(17) 0.70563(9) 0.19672(7) 0.0281(4) Uani 1 1 d .
H2 H 0.9732 0.6972 0.2349 0.034 Uiso 1 1 calc R
C3 C 1.01472(17) 0.82446(8) 0.17186(7) 0.0253(3) Uani 1 1 d .
C4 C 0.9937(2) 0.88382(10) 0.13433(9) 0.0366(4) Uani 1 1 d .
H4 H 0.9185 0.8842 0.1012 0.044 Uiso 1 1 calc R
C5 C 1.0808(2) 0.94259(11) 0.14447(10) 0.0465(5) Uani 1 1 d .
H5 H 1.0646 0.9827 0.1183 0.056 Uiso 1 1 calc R
C6 C 1.1903(2) 0.94299(11) 0.19220(10) 0.0420(5) Uani 1 1 d .
H6 H 1.2495 0.9833 0.1993 0.050 Uiso 1 1 calc R
C7 C 1.2134(2) 0.88465(11) 0.22963(9) 0.0400(4) Uani 1 1 d .
H7 H 1.2887 0.8848 0.2628 0.048 Uiso 1 1 calc R
C8 C 1.12805(18) 0.82566(10) 0.21946(8) 0.0326(4) Uani 1 1 d .
H8 H 1.1467 0.7854 0.2452 0.039 Uiso 1 1 calc R
C9 C 0.3973(2) 0.79150(12) 0.11587(10) 0.0453(5) Uani 1 1 d .
H9A H 0.3892 0.7410 0.1248 0.068 Uiso 1 1 calc R
H9B H 0.3773 0.7990 0.0714 0.068 Uiso 1 1 calc R
H9C H 0.3299 0.8183 0.1360 0.068 Uiso 1 1 calc R
C10 C 0.5874(2) 0.92050(10) 0.13243(9) 0.0444(5) Uani 1 1 d .
H10A H 0.5253 0.9446 0.1572 0.067 Uiso 1 1 calc R
H10B H 0.5572 0.9310 0.0889 0.067 Uiso 1 1 calc R
H10C H 0.6839 0.9371 0.1445 0.067 Uiso 1 1 calc R
C11 C 0.6259(2) 0.81014(11) 0.23017(8) 0.0402(4) Uani 1 1 d .
H11A H 0.5519 0.8304 0.2508 0.060 Uiso 1 1 calc R
H11B H 0.7150 0.8340 0.2446 0.060 Uiso 1 1 calc R
H11C H 0.6351 0.7595 0.2396 0.060 Uiso 1 1 calc R
C12 C 1.0282(2) 0.86940(12) -0.04364(12) 0.0565(6) Uani 1 1 d .
H12A H 1.0365 0.8869 -0.0014 0.085 Uiso 1 1 calc R
H12B H 0.9614 0.8989 -0.0704 0.085 Uiso 1 1 calc R
H12C H 1.1201 0.8715 -0.0575 0.085 Uiso 1 1 calc R
C13 C 0.9403(3) 0.74573(17) -0.12866(12) 0.0762(9) Uani 1 1 d .
H13A H 1.0258 0.7558 -0.1462 0.114 Uiso 1 1 calc R
H13B H 0.8611 0.7712 -0.1519 0.114 Uiso 1 1 calc R
H13C H 0.9213 0.6947 -0.1308 0.114 Uiso 1 1 calc R
C14 C 1.1120(3) 0.72346(15) -0.00532(16) 0.0778(9) Uani 1 1 d .
H14A H 1.0944 0.6728 -0.0125 0.117 Uiso 1 1 calc R
H14B H 1.1207 0.7334 0.0387 0.117 Uiso 1 1 calc R
H14C H 1.1991 0.7368 -0.0203 0.117 Uiso 1 1 calc R
C15 C 0.7282(3) 0.59475(12) -0.07101(12) 0.0597(6) Uani 1 1 d .
H15A H 0.7999 0.5854 -0.0355 0.090 Uiso 1 1 calc R
H15B H 0.7738 0.6083 -0.1062 0.090 Uiso 1 1 calc R
H15C H 0.6719 0.5520 -0.0811 0.090 Uiso 1 1 calc R
C16 C 0.5014(2) 0.63465(13) 0.00439(10) 0.0522(6) Uani 1 1 d .
H16A H 0.4406 0.6727 0.0154 0.078 Uiso 1 1 calc R
H16B H 0.5623 0.6182 0.0413 0.078 Uiso 1 1 calc R
H16C H 0.4435 0.5952 -0.0138 0.078 Uiso 1 1 calc R
C17 C 0.4911(3) 0.69142(12) -0.12456(10) 0.0540(6) Uani 1 1 d .
H17A H 0.4389 0.6491 -0.1402 0.081 Uiso 1 1 calc R
H17B H 0.5464 0.7088 -0.1554 0.081 Uiso 1 1 calc R
H17C H 0.4252 0.7282 -0.1159 0.081 Uiso 1 1 calc R
C18 C 0.6384(2) 0.87700(12) -0.13507(9) 0.0456(5) Uani 1 1 d .
H18A H 0.5936 0.8352 -0.1559 0.068 Uiso 1 1 calc R
H18B H 0.7366 0.8792 -0.1416 0.068 Uiso 1 1 calc R
H18C H 0.5893 0.9198 -0.1518 0.068 Uiso 1 1 calc R
C19 C 0.4398(2) 0.87098(11) -0.04238(9) 0.0415(5) Uani 1 1 d .
H19A H 0.4300 0.8742 0.0012 0.062 Uiso 1 1 calc R
H19B H 0.3961 0.8271 -0.0596 0.062 Uiso 1 1 calc R
H19C H 0.3936 0.9117 -0.0644 0.062 Uiso 1 1 calc R
C20 C 0.7117(2) 0.95470(10) -0.01551(10) 0.0435(5) Uani 1 1 d .
H20A H 0.6503 0.9949 -0.0287 0.065 Uiso 1 1 calc R
H20B H 0.8031 0.9619 -0.0289 0.065 Uiso 1 1 calc R
H20C H 0.7242 0.9509 0.0293 0.065 Uiso 1 1 calc R
C21 C 0.4405(2) 0.63141(14) 0.21304(12) 0.0613(6) Uani 1 1 d .
H21A H 0.3875 0.6060 0.2408 0.092 Uiso 1 1 calc R
H21B H 0.3936 0.6259 0.1707 0.092 Uiso 1 1 calc R
H21C H 0.4453 0.6818 0.2239 0.092 Uiso 1 1 calc R
C22 C 0.5982(3) 0.49741(12) 0.20399(12) 0.0661(7) Uani 1 1 d .
H22A H 0.5392 0.4768 0.2320 0.099 Uiso 1 1 calc R
H22B H 0.6899 0.4740 0.2100 0.099 Uiso 1 1 calc R
H22C H 0.5530 0.4906 0.1615 0.099 Uiso 1 1 calc R
C23 C 0.7100(3) 0.60521(13) 0.30121(9) 0.0528(6) Uani 1 1 d .
H23A H 0.7195 0.6557 0.3111 0.079 Uiso 1 1 calc R
H23B H 0.8031 0.5833 0.3059 0.079 Uiso 1 1 calc R
H23C H 0.6535 0.5822 0.3290 0.079 Uiso 1 1 calc R
C24 C 0.8063(3) 0.47860(12) 0.08067(11) 0.0632(7) Uani 1 1 d .
H24A H 0.7514 0.4998 0.0442 0.095 Uiso 1 1 calc R
H24B H 0.7428 0.4556 0.1054 0.095 Uiso 1 1 calc R
H24C H 0.8711 0.4434 0.0681 0.095 Uiso 1 1 calc R
C25 C 0.9988(3) 0.50952(14) 0.20002(12) 0.0701(8) Uani 1 1 d .
H25A H 1.0584 0.4703 0.1905 0.105 Uiso 1 1 calc R
H25B H 0.9286 0.4919 0.2242 0.105 Uiso 1 1 calc R
H25C H 1.0568 0.5456 0.2236 0.105 Uiso 1 1 calc R
C26 C 1.0466(3) 0.58206(16) 0.08368(14) 0.0760(8) Uani 1 1 d .
H26A H 1.1116 0.5434 0.0784 0.114 Uiso 1 1 calc R
H26B H 1.0981 0.6209 0.1064 0.114 Uiso 1 1 calc R
H26C H 1.0030 0.5991 0.0433 0.114 Uiso 1 1 calc R

loop_
_atom_site_aniso_label
_atom_site_aniso_U_11
_atom_site_aniso_U_22
_atom_site_aniso_U_33
_atom_site_aniso_U_23
_atom_site_aniso_U_13
_atom_site_aniso_U_12
Ge1 0.02218(10) 0.01992(9) 0.01769(9) -0.00035(6) 0.00189(7) 0.00076(6)
Si1 0.0335(3) 0.0288(2) 0.0246(2) -0.00206(18) 0.00784(19) 0.00599(19)
Si2 0.0247(2) 0.0238(2) 0.0183(2) 0.00015(16) 0.00254(17) 0.00108(17)
Si3 0.0290(3) 0.0406(3) 0.0338(3) -0.0009(2) 0.0100(2) 0.0014(2)
Si4 0.0394(3) 0.0279(2) 0.0259(2) -0.00392(19) -0.0032(2) -0.0016(2)
Si5 0.0333(3) 0.0281(2) 0.0260(2) 0.00403(18) 0.00237(19) 0.00448(19)
Si6 0.0289(2) 0.0208(2) 0.0230(2) 0.00169(17) 0.00009(18) -0.00259(17)
Si7 0.0429(3) 0.0312(3) 0.0311(3) 0.0023(2) 0.0094(2) -0.0082(2)
Si8 0.0431(3) 0.0264(3) 0.0386(3) 0.0032(2) 0.0049(2) 0.0079(2)
C1 0.0229(8) 0.0264(8) 0.0203(8) -0.0028(6) 0.0014(6) -0.0010(6)
C2 0.0306(9) 0.0285(9) 0.0225(8) 0.0014(6) -0.0045(7) -0.0046(7)
C3 0.0268(8) 0.0261(8) 0.0235(8) -0.0027(6) 0.0058(6) -0.0033(6)
C4 0.0384(10) 0.0318(10) 0.0376(10) 0.0046(8) -0.0009(8) -0.0081(8)
C5 0.0537(13) 0.0313(10) 0.0557(13) 0.0066(9) 0.0117(10) -0.0100(9)
C6 0.0403(11) 0.0373(11) 0.0502(12) -0.0114(9) 0.0124(9) -0.0163(8)
C7 0.0343(10) 0.0478(12) 0.0377(10) -0.0099(9) 0.0043(8) -0.0145(9)
C8 0.0317(9) 0.0375(10) 0.0283(9) -0.0005(7) 0.0031(7) -0.0075(8)
C9 0.0329(10) 0.0607(14) 0.0435(12) -0.0045(10) 0.0096(9) 0.0047(9)
C10 0.0646(14) 0.0306(10) 0.0388(11) -0.0027(8) 0.0104(10) 0.0126(9)
C11 0.0544(12) 0.0418(11) 0.0264(9) -0.0028(8) 0.0123(8) 0.0053(9)
C12 0.0481(13) 0.0499(13) 0.0776(17) 0.0107(12) 0.0297(12) -0.0070(10)
C13 0.0714(18) 0.117(3) 0.0482(15) -0.0279(14) 0.0344(14) -0.0231(16)
C14 0.0406(13) 0.0670(17) 0.124(3) 0.0280(18) 0.0064(15) 0.0093(12)
C15 0.0730(16) 0.0367(12) 0.0676(16) -0.0132(11) 0.0047(13) 0.0098(11)
C16 0.0524(13) 0.0567(14) 0.0452(12) -0.0039(10) -0.0004(10) -0.0266(11)
C17 0.0734(16) 0.0424(12) 0.0374(11) -0.0045(9) -0.0208(11) -0.0053(11)
C18 0.0534(12) 0.0518(12) 0.0308(10) 0.0138(9) 0.0035(9) 0.0054(10)
C19 0.0355(10) 0.0467(11) 0.0411(11) -0.0001(9) 0.0021(8) 0.0092(9)
C20 0.0521(12) 0.0301(10) 0.0476(12) 0.0010(8) 0.0054(10) 0.0019(9)
C21 0.0443(13) 0.0685(16) 0.0732(17) 0.0126(13) 0.0160(12) -0.0075(11)
C22 0.0909(19) 0.0408(13) 0.0746(17) -0.0048(11) 0.0384(15) -0.0265(12)
C23 0.0683(15) 0.0600(14) 0.0310(10) 0.0073(10) 0.0100(10) 0.0000(12)
C24 0.099(2) 0.0404(12) 0.0499(13) -0.0139(10) 0.0108(13) -0.0022(13)
C25 0.0853(19) 0.0530(15) 0.0644(16) 0.0130(12) -0.0140(14) 0.0270(13)
C26 0.0684(17) 0.0790(19) 0.089(2) 0.0021(16) 0.0397(16) 0.0077(15)

loop_
_atom_type_symbol
_atom_type_description
_atom_type_scat_dispersion_real
_atom_type_scat_dispersion_imag
_atom_type_scat_source
C C 0.0033 0.0016 'International Tables Vol C Tables 4.2.6.8 and 6.1.1.4'
H H 0.0000 0.0000 'International Tables Vol C Tables 4.2.6.8 and 6.1.1.4'
Si Si 0.0817 0.0704 'International Tables Vol C Tables 4.2.6.8 and 6.1.1.4'
Ge Ge 0.1547 1.8001 'International Tables Vol C Tables 4.2.6.8 and 6.1.1.4'

loop_
_geom_angle_atom_site_label_1
_geom_angle_atom_site_label_2
_geom_angle_atom_site_label_3
_geom_angle
C1 Ge1 Si1 101.83(5)
C1 Ge1 Si2 123.71(5)
Si1 Ge1 Si2 117.73(2)
C1 Ge1 Si6 72.12(5)
Si1 Ge1 Si6 105.59(2)
Si2 Ge1 Si6 126.059(17)
C11 Si1 C9 112.13(10)
C11 Si1 C10 105.32(9)
C9 Si1 C10 108.27(10)
C11 Si1 Ge1 106.32(7)
C9 Si1 Ge1 109.90(7)
C10 Si1 Ge1 114.89(7)
Si5 Si2 Si4 107.76(3)
Si5 Si2 Si3 102.20(3)
Si4 Si2 Si3 112.41(3)
Si5 Si2 Ge1 112.68(2)
Si4 Si2 Ge1 103.54(3)
Si3 Si2 Ge1 118.12(3)
C14 Si3 C13 107.10(16)
C14 Si3 C12 104.93(12)
C13 Si3 C12 107.99(13)
C14 Si3 Si2 117.12(10)
C13 Si3 Si2 108.57(9)
C12 Si3 Si2 110.74(7)
C16 Si4 C17 107.72(11)
C16 Si4 C15 107.99(12)
C17 Si4 C15 107.39(11)
C16 Si4 Si2 109.85(7)
C17 Si4 Si2 112.70(7)
C15 Si4 Si2 111.00(8)
C19 Si5 C20 108.45(10)
C19 Si5 C18 106.41(10)
C20 Si5 C18 106.12(10)
C19 Si5 Si2 112.27(7)
C20 Si5 Si2 113.63(7)
C18 Si5 Si2 109.54(7)
C2 Si6 Si8 102.73(6)
C2 Si6 Si7 115.93(6)
Si8 Si6 Si7 105.98(3)
C2 Si6 Ge1 74.81(6)
Si8 Si6 Ge1 121.98(3)
Si7 Si6 Ge1 127.63(2)
C21 Si7 C23 108.96(12)
C21 Si7 C22 105.35(12)
C23 Si7 C22 108.23(12)
C21 Si7 Si6 117.58(8)
C23 Si7 Si6 106.25(8)
C22 Si7 Si6 110.20(8)
C26 Si8 C25 107.35(14)
C26 Si8 C24 108.35(13)
C25 Si8 C24 108.85(12)
C26 Si8 Si6 110.58(10)
C25 Si8 Si6 105.55(9)
C24 Si8 Si6 115.81(9)
C2 C1 C3 127.52(15)
C2 C1 Ge1 103.95(11)
C3 C1 Ge1 127.90(12)
C1 C2 Si6 107.75(12)
C4 C3 C8 117.51(16)
C4 C3 C1 120.21(15)
C8 C3 C1 122.28(15)
C3 C4 C5 121.16(18)
C6 C5 C4 120.28(19)
C5 C6 C7 119.49(17)
C6 C7 C8 120.58(18)
C7 C8 C3 120.97(17)

loop_
_geom_bond_atom_site_label_1
_geom_bond_atom_site_label_2
_geom_bond_distance
Ge1 C1 1.9945(17)
Ge1 Si1 2.4031(6)
Ge1 Si2 2.4220(7)
Ge1 Si6 2.4354(6)
Si1 C11 1.8746(19)
Si1 C9 1.875(2)
Si1 C10 1.875(2)
Si2 Si5 2.3647(7)
Si2 Si4 2.3669(8)
Si2 Si3 2.3703(9)
Si3 C14 1.852(3)
Si3 C13 1.871(3)
Si3 C12 1.881(2)
Si4 C16 1.872(2)
Si4 C17 1.875(2)
Si4 C15 1.878(2)
Si5 C19 1.870(2)
Si5 C20 1.881(2)
Si5 C18 1.881(2)
Si6 C2 1.8879(17)
Si6 Si8 2.3498(8)
Si6 Si7 2.3779(8)
Si7 C21 1.867(2)
Si7 C23 1.873(2)
Si7 C22 1.873(2)
Si8 C26 1.859(3)
Si8 C25 1.869(2)
Si8 C24 1.871(2)
C1 C2 1.346(2)
C1 C3 1.475(2)
C3 C4 1.390(2)
C3 C8 1.398(2)
C4 C5 1.390(3)
C5 C6 1.375(3)
C6 C7 1.375(3)
C7 C8 1.384(3)

loop_
_geom_torsion_atom_site_label_1
_geom_torsion_atom_site_label_2
_geom_torsion_atom_site_label_3
_geom_torsion_atom_site_label_4
_geom_torsion
C1 Ge1 Si1 C11 -33.57(9)
Si2 Ge1 Si1 C11 -172.23(7)
Si6 Ge1 Si1 C11 40.93(7)
C1 Ge1 Si1 C9 -155.14(9)
Si2 Ge1 Si1 C9 66.20(8)
Si6 Ge1 Si1 C9 -80.63(8)
C1 Ge1 Si1 C10 82.49(9)
Si2 Ge1 Si1 C10 -56.17(8)
Si6 Ge1 Si1 C10 157.00(8)
C1 Ge1 Si2 Si5 -110.49(6)
Si1 Ge1 Si2 Si5 18.50(3)
Si6 Ge1 Si2 Si5 157.83(2)
C1 Ge1 Si2 Si4 133.37(6)
Si1 Ge1 Si2 Si4 -97.64(3)
Si6 Ge1 Si2 Si4 41.69(3)
C1 Ge1 Si2 Si3 8.39(6)
Si1 Ge1 Si2 Si3 137.38(3)
Si6 Ge1 Si2 Si3 -83.29(3)
Si5 Si2 Si3 C14 158.89(12)
Si4 Si2 Si3 C14 -85.86(13)
Ge1 Si2 Si3 C14 34.63(13)
Si5 Si2 Si3 C13 -79.74(11)
Si4 Si2 Si3 C13 35.52(11)
Ge1 Si2 Si3 C13 156.01(11)
Si5 Si2 Si3 C12 38.66(9)
Si4 Si2 Si3 C12 153.91(9)
Ge1 Si2 Si3 C12 -85.59(9)
Si5 Si2 Si4 C16 -99.61(9)
Si3 Si2 Si4 C16 148.55(9)
Ge1 Si2 Si4 C16 19.96(9)
Si5 Si2 Si4 C17 20.50(10)
Si3 Si2 Si4 C17 -91.34(10)
Ge1 Si2 Si4 C17 140.08(9)
Si5 Si2 Si4 C15 141.02(9)
Si3 Si2 Si4 C15 29.18(9)
Ge1 Si2 Si4 C15 -99.41(9)
Si4 Si2 Si5 C19 50.23(8)
Si3 Si2 Si5 C19 168.84(7)
Ge1 Si2 Si5 C19 -63.36(8)
Si4 Si2 Si5 C20 173.77(8)
Si3 Si2 Si5 C20 -67.63(8)
Ge1 Si2 Si5 C20 60.18(8)
Si4 Si2 Si5 C18 -67.75(8)
Si3 Si2 Si5 C18 50.85(8)
Ge1 Si2 Si5 C18 178.66(8)
C1 Ge1 Si6 C2 6.36(7)
Si1 Ge1 Si6 C2 -91.32(6)
Si2 Ge1 Si6 C2 125.47(6)
C1 Ge1 Si6 Si8 -89.36(6)
Si1 Ge1 Si6 Si8 172.96(3)
Si2 Ge1 Si6 Si8 29.75(4)
C1 Ge1 Si6 Si7 117.62(6)
Si1 Ge1 Si6 Si7 19.94(3)
Si2 Ge1 Si6 Si7 -123.26(3)
C2 Si6 Si7 C21 104.45(12)
Si8 Si6 Si7 C21 -142.34(10)
Ge1 Si6 Si7 C21 14.06(10)
C2 Si6 Si7 C23 -17.83(10)
Si8 Si6 Si7 C23 95.38(8)
Ge1 Si6 Si7 C23 -108.22(9)
C2 Si6 Si7 C22 -134.85(12)
Si8 Si6 Si7 C22 -21.65(11)
Ge1 Si6 Si7 C22 134.75(11)
C2 Si6 Si8 C26 -52.27(12)
Si7 Si6 Si8 C26 -174.34(11)
Ge1 Si6 Si8 C26 27.61(11)
C2 Si6 Si8 C25 63.52(12)
Si7 Si6 Si8 C25 -58.55(10)
Ge1 Si6 Si8 C25 143.40(10)
C2 Si6 Si8 C24 -176.00(10)
Si7 Si6 Si8 C24 61.94(9)
Ge1 Si6 Si8 C24 -96.12(10)
Si1 Ge1 C1 C2 93.89(11)
Si2 Ge1 C1 C2 -130.77(10)
Si6 Ge1 C1 C2 -8.88(10)
Si1 Ge1 C1 C3 -77.45(14)
Si2 Ge1 C1 C3 57.89(15)
Si6 Ge1 C1 C3 179.78(15)
C3 C1 C2 Si6 -177.14(14)
Ge1 C1 C2 Si6 11.48(13)
Si8 Si6 C2 C1 110.65(12)
Si7 Si6 C2 C1 -134.29(11)
Ge1 Si6 C2 C1 -9.43(11)
C2 C1 C3 C4 -172.55(18)
Ge1 C1 C3 C4 -3.2(2)
C2 C1 C3 C8 6.9(3)
Ge1 C1 C3 C8 176.31(13)
C8 C3 C4 C5 -1.1(3)
C1 C3 C4 C5 178.41(18)
C3 C4 C5 C6 0.1(3)
C4 C5 C6 C7 0.3(3)
C5 C6 C7 C8 0.3(3)
C6 C7 C8 C3 -1.4(3)
C4 C3 C8 C7 1.7(3)
C1 C3 C8 C7 -177.76(16)
